data_4508834
loop_
_publ_author_name
'Borkowski, Lauren A.'
'Cahill, Christopher L.'

_publ_section_title
;
 Crystal Engineering with the Uranyl Cation II. Mixed Aliphatic
 Carboxylate/Aromatic Pyridyl Coordination Polymers:&#x2009; Synthesis,
 Crystal Structures, and Sensitized Luminescence
;
_journal_issue 10
_journal_name_full 'Crystal Growth &amp; Design'
_journal_page_first 2248
_journal_paper_doi 10.1021/cg060330g
_journal_volume 6
_journal_year 2006
_chemical_formula_moiety 'C15 H18 O16 U2, 2(C5 H5 N), 1.18(O), 0.82(O)'
_chemical_formula_sum 'C25 H28 N2 O18 U2'
_chemical_formula_weight 1120.55
_chemical_name_systematic
;
 ?
;
_space_group_IT_number 15
_symmetry_cell_setting monoclinic
_symmetry_space_group_name_Hall '-C 2yc'
_symmetry_space_group_name_H-M 'C 1 2/c 1'
_atom_sites_solution_hydrogens geom
_atom_sites_solution_primary direct
_atom_sites_solution_secondary difmap
_audit_creation_method SHELXL-97
_cell_angle_alpha 90.00
_cell_angle_beta 101.024(4)
_cell_angle_gamma 90.00
_cell_formula_units_Z 4
_cell_length_a 15.5406(13)
_cell_length_b 12.5765(13)
_cell_length_c 16.821(2)
_cell_measurement_temperature 298(2)
_cell_volume 3226.9(6)
_computing_cell_refinement 'SAINTPLUS (Bruker-AXS)'
_computing_data_collection 'SMART V5.05 (Bruker-AXS)'
_computing_data_reduction 'SAINTPLUS (Bruker-AXS)'
_computing_publication_material 'WINGX (Farrugia, 1998)'
_computing_structure_refinement 'SHELXL-97 (Sheldrick, 1997)'
_diffrn_ambient_temperature 298(2)
_diffrn_measured_fraction_theta_full 0.999
_diffrn_measured_fraction_theta_max 0.999
_diffrn_measurement_device_type 'Bruker APEX CCD'
_diffrn_measurement_method 'omega scans'
_diffrn_radiation_monochromator graphite
_diffrn_radiation_source 'fine-focus sealed tube'
_diffrn_radiation_type MoK\a
_diffrn_radiation_wavelength 0.71073
_diffrn_reflns_av_R_equivalents 0.1034
_diffrn_reflns_av_sigmaI/netI 0.1281
_diffrn_reflns_limit_h_max 10
_diffrn_reflns_limit_h_min -19
_diffrn_reflns_limit_k_max 15
_diffrn_reflns_limit_k_min -16
_diffrn_reflns_limit_l_max 21
_diffrn_reflns_limit_l_min -21
_diffrn_reflns_number 12455
_diffrn_reflns_theta_full 27.10
_diffrn_reflns_theta_max 27.10
_diffrn_reflns_theta_min 2.10
_exptl_absorpt_coefficient_mu 10.106
_exptl_absorpt_correction_T_max 0.904
_exptl_absorpt_correction_T_min 0.432
_exptl_absorpt_correction_type psi-scan
_exptl_absorpt_process_details 'North et al., 1968'
_exptl_crystal_colour yellow
_exptl_crystal_density_diffrn 2.306
_exptl_crystal_density_method 'not measured'
_exptl_crystal_description plate
_exptl_crystal_F_000 2080
_exptl_crystal_size_max 0.140
_exptl_crystal_size_mid 0.070
_exptl_crystal_size_min 0.010
_refine_diff_density_max 1.265
_refine_diff_density_min -0.925
_refine_diff_density_rms 0.178
_refine_ls_extinction_method none
_refine_ls_goodness_of_fit_ref 0.733
_refine_ls_hydrogen_treatment constr
_refine_ls_matrix_type full
_refine_ls_number_parameters 223
_refine_ls_number_reflns 3552
_refine_ls_number_restraints 0
_refine_ls_restrained_S_all 0.733
_refine_ls_R_factor_all 0.1000
_refine_ls_R_factor_gt 0.0439
_refine_ls_shift/su_max 0.000
_refine_ls_shift/su_mean 0.000
_refine_ls_structure_factor_coef Fsqd
_refine_ls_weighting_details 'calc w=1/[\s^2^(Fo^2^)+(0.0160P)^2^+0.0000P] where P=(Fo^2^+2Fc^2^)/3'
_refine_ls_weighting_scheme calc
_refine_ls_wR_factor_gt 0.0713
_refine_ls_wR_factor_ref 0.0858
_reflns_number_gt 1829
_reflns_number_total 3552
_reflns_threshold_expression >2sigma(I)
_cod_data_source_file cg060330gsup1.cif
_cod_data_source_block 5
_cod_original_sg_symbol_H-M 'C 2/c'
_cod_database_code 4508834

loop_
_symmetry_equiv_pos_as_xyz
'x, y, z'
'-x, y, -z+1/2'
'x+1/2, y+1/2, z'
'-x+1/2, y+1/2, -z+1/2'
'-x, -y, -z'
'x, -y, z-1/2'
'-x+1/2, -y+1/2, -z'
'x+1/2, -y+1/2, z-1/2'

loop_
_atom_site_label
_atom_site_type_symbol
_atom_site_fract_x
_atom_site_fract_y
_atom_site_fract_z
_atom_site_U_iso_or_equiv
_atom_site_adp_type
_atom_site_occupancy
_atom_site_symmetry_multiplicity
_atom_site_calc_flag
_atom_site_refinement_flags
_atom_site_disorder_assembly
_atom_site_disorder_group
U1 U 0.20835(2) 0.99443(3) 0.15373(3) 0.03531(12) Uani 1 1 d . . .
O1 O 0.2063(4) 1.0298(5) 0.2532(4) 0.047(2) Uani 1 1 d . . .
O2 O 0.2111(4) 0.9565(6) 0.0537(5) 0.052(2) Uani 1 1 d . . .
O3 O 0.3226(4) 1.1287(6) 0.1537(5) 0.054(2) Uani 1 1 d . . .
O4 O 0.1882(4) 1.1796(5) 0.1075(5) 0.047(2) Uani 1 1 d . . .
O5 O 0.0546(4) 1.0433(6) 0.1153(5) 0.049(2) Uani 1 1 d . . .
O6 O 0.0808(4) 0.8792(6) 0.1523(5) 0.047(2) Uani 1 1 d . . .
O7 O 0.2616(4) 0.8073(5) 0.1984(5) 0.048(2) Uani 1 1 d . . .
O8 O 0.3575(4) 0.9307(6) 0.1927(6) 0.058(3) Uani 1 1 d . . .
OW1A O 0.433(7) 0.698(3) 0.034(2) 0.20(3) Uani 0.59(10) 1 d P A 1
OW1B O 0.487(7) 1.249(8) -0.039(3) 0.18(4) Uani 0.41(10) 1 d P A 2
C1 C 0.2691(7) 1.2024(8) 0.1247(7) 0.041(3) Uani 1 1 d . . .
C2 C 0.3001(6) 1.3119(8) 0.1099(7) 0.042(3) Uani 1 1 d . . .
H2A H 0.2762 1.3616 0.1440 0.050 Uiso 1 1 calc R . .
H2B H 0.2775 1.3312 0.0540 0.050 Uiso 1 1 calc R . .
C3 C 0.3991(6) 1.3226(8) 0.1266(8) 0.046(3) Uani 1 1 d . . .
H3A H 0.4218 1.3017 0.1822 0.055 Uiso 1 1 calc R . .
H3B H 0.4230 1.2741 0.0915 0.055 Uiso 1 1 calc R . .
C4 C 0.4299(6) 1.4335(7) 0.1135(7) 0.040(3) Uani 1 1 d . . .
H4A H 0.4056 1.4538 0.0581 0.048 Uiso 1 1 calc R . .
H4B H 0.4052 1.4811 0.1486 0.048 Uiso 1 1 calc R . .
C5 C 0.0249(7) 0.9519(9) 0.1276(8) 0.042(3) Uani 1 1 d . . .
C6 C 0.3408(6) 0.8346(9) 0.2040(8) 0.042(3) Uani 1 1 d . . .
C7 C 0.4151(6) 0.7574(9) 0.2285(8) 0.055(4) Uani 1 1 d . . .
H7A H 0.4051 0.7162 0.2746 0.066 Uiso 1 1 calc R . .
H7B H 0.4170 0.7086 0.1843 0.066 Uiso 1 1 calc R . .
C8 C 0.5000 0.8134(16) 0.2500 0.118(11) Uani 1 2 d S . .
H8A H 0.4957 0.8595 0.2953 0.142 Uiso 0.50 1 calc PR . .
H8B H 0.5043 0.8595 0.2047 0.142 Uiso 0.50 1 calc PR . .
N1 N 0.1513(6) 0.6449(7) 0.1344(6) 0.049(3) Uani 1 1 d . . .
H1 H 0.1885 0.6814 0.1680 0.059 Uiso 1 1 calc R . .
C10 C 0.0772(8) 0.6170(11) 0.1542(8) 0.065(4) Uani 1 1 d . . .
H10 H 0.0647 0.6383 0.2037 0.078 Uiso 1 1 calc R . .
C11 C 0.0180(7) 0.5571(9) 0.1030(8) 0.053(3) Uani 1 1 d . . .
H11 H -0.0330 0.5349 0.1192 0.064 Uiso 1 1 calc R . .
C12 C 0.0320(6) 0.5298(8) 0.0303(7) 0.045(3) Uani 1 1 d . . .
C13 C 0.1125(8) 0.5572(12) 0.0119(9) 0.087(5) Uani 1 1 d . . .
H13 H 0.1272 0.5340 -0.0363 0.105 Uiso 1 1 calc R . .
C14 C 0.1702(9) 0.6183(12) 0.0642(9) 0.089(6) Uani 1 1 d . . .
H14 H 0.2224 0.6407 0.0503 0.106 Uiso 1 1 calc R . .

loop_
_atom_site_aniso_label
_atom_site_aniso_U_11
_atom_site_aniso_U_22
_atom_site_aniso_U_33
_atom_site_aniso_U_23
_atom_site_aniso_U_13
_atom_site_aniso_U_12
U1 0.02417(17) 0.0355(2) 0.0454(2) 0.0039(3) 0.00443(15) -0.0060(2)
O1 0.050(4) 0.043(5) 0.047(5) -0.008(4) 0.010(4) -0.001(4)
O2 0.036(4) 0.063(5) 0.062(6) -0.003(4) 0.022(4) 0.000(4)
O3 0.026(4) 0.046(5) 0.083(7) 0.017(5) -0.004(4) -0.006(3)
O4 0.023(4) 0.042(4) 0.073(6) 0.020(4) 0.001(4) -0.011(3)
O5 0.027(4) 0.044(5) 0.074(7) 0.015(4) 0.004(4) -0.013(3)
O6 0.023(4) 0.042(5) 0.074(7) 0.016(4) 0.005(4) -0.003(3)
O7 0.019(4) 0.040(4) 0.082(7) 0.002(4) 0.004(4) -0.006(3)
O8 0.029(4) 0.044(5) 0.098(8) 0.012(5) 0.006(5) -0.004(4)
OW1A 0.32(9) 0.11(2) 0.16(3) 0.01(2) 0.03(4) 0.02(3)
OW1B 0.19(7) 0.16(6) 0.17(4) 0.09(4) 0.04(4) 0.10(5)
C1 0.031(6) 0.035(6) 0.055(8) 0.007(6) 0.003(6) -0.018(5)
C2 0.028(6) 0.043(7) 0.052(9) 0.004(6) 0.002(6) -0.012(5)
C3 0.044(7) 0.032(6) 0.064(9) 0.018(6) 0.014(7) -0.009(5)
C4 0.024(5) 0.026(6) 0.068(9) 0.005(6) 0.001(6) -0.007(4)
C5 0.038(7) 0.041(7) 0.053(9) 0.002(6) 0.020(6) 0.001(5)
C6 0.023(6) 0.041(7) 0.056(9) 0.007(6) -0.005(6) -0.002(5)
C7 0.031(6) 0.045(7) 0.081(11) 0.011(7) -0.009(7) 0.001(5)
C8 0.024(10) 0.085(16) 0.23(3) 0.000 -0.029(14) 0.000
N1 0.037(5) 0.045(6) 0.059(8) -0.002(5) -0.007(5) 0.003(5)
C10 0.042(7) 0.099(11) 0.056(10) -0.023(9) 0.017(7) -0.002(7)
C11 0.038(7) 0.066(9) 0.055(9) 0.008(7) 0.009(7) -0.016(6)
C12 0.033(6) 0.049(8) 0.051(8) -0.020(6) 0.001(5) -0.010(5)
C13 0.052(8) 0.150(15) 0.064(11) -0.059(10) 0.024(8) -0.053(9)
C14 0.061(9) 0.140(15) 0.067(11) -0.062(11) 0.019(8) -0.065(9)

loop_
_atom_type_symbol
_atom_type_description
_atom_type_scat_dispersion_real
_atom_type_scat_dispersion_imag
_atom_type_scat_source
C C 0.0033 0.0016 'International Tables Vol C Tables 4.2.6.8 and 6.1.1.4'
H H 0.0000 0.0000 'International Tables Vol C Tables 4.2.6.8 and 6.1.1.4'
N N 0.0061 0.0033 'International Tables Vol C Tables 4.2.6.8 and 6.1.1.4'
O O 0.0106 0.0060 'International Tables Vol C Tables 4.2.6.8 and 6.1.1.4'
U U -9.6767 9.6646 'International Tables Vol C Tables 4.2.6.8 and 6.1.1.4'

loop_
_geom_angle_atom_site_label_1
_geom_angle_atom_site_label_2
_geom_angle_atom_site_label_3
_geom_angle
_geom_angle_site_symmetry_1
_geom_angle_site_symmetry_3
O1 U1 O2 179.0(3) . .
O1 U1 O8 91.0(3) . .
O2 U1 O8 88.4(3) . .
O1 U1 O5 89.6(3) . .
O2 U1 O5 91.0(3) . .
O8 U1 O5 175.3(2) . .
O1 U1 O3 88.3(3) . .
O2 U1 O3 92.1(3) . .
O8 U1 O3 64.7(2) . .
O5 U1 O3 120.1(2) . .
O1 U1 O6 89.8(3) . .
O2 U1 O6 89.9(3) . .
O8 U1 O6 122.5(2) . .
O5 U1 O6 52.8(2) . .
O3 U1 O6 172.7(2) . .
O1 U1 O4 92.1(3) . .
O2 U1 O4 88.8(3) . .
O8 U1 O4 117.2(2) . .
O5 U1 O4 67.5(2) . .
O3 U1 O4 52.8(2) . .
O6 U1 O4 120.2(2) . .
O1 U1 O7 91.0(3) . .
O2 U1 O7 88.0(3) . .
O8 U1 O7 51.5(2) . .
O5 U1 O7 123.8(2) . .
O3 U1 O7 116.1(2) . .
O6 U1 O7 71.0(2) . .
O4 U1 O7 168.3(2) . .
O1 U1 C5 89.7(3) . .
O2 U1 C5 90.5(3) . .
O8 U1 C5 149.0(3) . .
O5 U1 C5 26.3(2) . .
O3 U1 C5 146.4(3) . .
O6 U1 C5 26.5(3) . .
O4 U1 C5 93.8(3) . .
O7 U1 C5 97.5(3) . .
O1 U1 C1 89.9(3) . .
O2 U1 C1 90.9(3) . .
O8 U1 C1 91.1(3) . .
O5 U1 C1 93.6(3) . .
O3 U1 C1 26.5(2) . .
O6 U1 C1 146.4(3) . .
O4 U1 C1 26.3(2) . .
O7 U1 C1 142.6(3) . .
C5 U1 C1 119.9(3) . .
O1 U1 C6 92.3(3) . .
O2 U1 C6 86.8(3) . .
O8 U1 C6 25.6(2) . .
O5 U1 C6 149.7(3) . .
O3 U1 C6 90.2(3) . .
O6 U1 C6 96.9(3) . .
O4 U1 C6 142.5(3) . .
O7 U1 C6 26.0(2) . .
C5 U1 C6 123.4(3) . .
C1 U1 C6 116.6(3) . .
C1 O3 U1 94.6(5) . .
C1 O4 U1 94.7(6) . .
C5 O5 U1 95.6(6) . .
C5 O6 U1 94.5(6) . .
C6 O7 U1 91.6(6) . .
C6 O8 U1 98.3(6) . .
O4 C1 O3 117.9(9) . .
O4 C1 C2 120.5(10) . .
O3 C1 C2 121.6(9) . .
O4 C1 U1 59.0(5) . .
O3 C1 U1 58.8(5) . .
C2 C1 U1 179.4(9) . .
C1 C2 C3 113.5(9) . .
C1 C2 H2A 108.9 . .
C3 C2 H2A 108.9 . .
C1 C2 H2B 108.9 . .
C3 C2 H2B 108.9 . .
H2A C2 H2B 107.7 . .
C4 C3 C2 113.3(8) . .
C4 C3 H3A 108.9 . .
C2 C3 H3A 108.9 . .
C4 C3 H3B 108.9 . .
C2 C3 H3B 108.9 . .
H3A C3 H3B 107.7 . .
C5 C4 C3 117.4(9) 3 .
C5 C4 H4A 107.9 3 .
C3 C4 H4A 107.9 . .
C5 C4 H4B 107.9 3 .
C3 C4 H4B 107.9 . .
H4A C4 H4B 107.2 . .
O5 C5 O6 117.1(10) . .
O5 C5 C4 120.1(10) . 3_445
O6 C5 C4 122.8(10) . 3_445
O5 C5 U1 58.1(5) . .
O6 C5 U1 59.0(5) . .
C4 C5 U1 178.2(8) 3_445 .
O8 C6 O7 118.3(9) . .
O8 C6 C7 119.5(9) . .
O7 C6 C7 122.1(10) . .
O8 C6 U1 56.1(5) . .
O7 C6 U1 62.4(5) . .
C7 C6 U1 175.4(8) . .
C8 C7 C6 111.2(10) . .
C8 C7 H7A 109.4 . .
C6 C7 H7A 109.4 . .
C8 C7 H7B 109.4 . .
C6 C7 H7B 109.4 . .
H7A C7 H7B 108.0 . .
C7 C8 C7 123.1(16) . 2_655
C7 C8 H8A 106.5 . .
C7 C8 H8A 106.5 2_655 .
C7 C8 H8B 106.5 . .
C7 C8 H8B 106.5 2_655 .
H8A C8 H8B 106.5 . .
C10 N1 C14 121.4(12) . .
C10 N1 H1 119.3 . .
C14 N1 H1 119.3 . .
N1 C10 C11 120.6(13) . .
N1 C10 H10 119.7 . .
C11 C10 H10 119.7 . .
C12 C11 C10 121.1(11) . .
C12 C11 H11 119.5 . .
C10 C11 H11 119.5 . .
C11 C12 C13 117.0(10) . .
C11 C12 C12 123.8(13) . 5_565
C13 C12 C12 119.2(14) . 5_565
C14 C13 C12 120.3(13) . .
C14 C13 H13 119.8 . .
C12 C13 H13 119.8 . .
N1 C14 C13 119.4(12) . .
N1 C14 H14 120.3 . .
C13 C14 H14 120.3 . .

loop_
_geom_bond_atom_site_label_1
_geom_bond_atom_site_label_2
_geom_bond_distance
_geom_bond_site_symmetry_2
U1 O1 1.737(7) .
U1 O2 1.758(8) .
U1 O3 2.451(7) .
U1 O4 2.456(7) .
U1 O5 2.431(7) .
U1 O6 2.452(6) .
U1 O7 2.559(7) .
U1 O8 2.421(7) .
U1 C1 2.855(10) .
U1 C5 2.850(11) .
U1 C6 2.886(10) .
O3 C1 1.279(12) .
O4 C1 1.267(11) .
O5 C5 1.270(11) .
O6 C5 1.275(12) .
O7 C6 1.264(11) .
O8 C6 1.258(12) .
C1 C2 1.495(13) .
C2 C3 1.516(12) .
C2 H2A 0.9700 .
C2 H2B 0.9700 .
C3 C4 1.505(12) .
C3 H3A 0.9700 .
C3 H3B 0.9700 .
C4 C5 1.469(13) 3
C4 H4A 0.9700 .
C4 H4B 0.9700 .
C6 C7 1.504(13) .
C7 C8 1.478(13) .
C7 H7A 0.9700 .
C7 H7B 0.9700 .
C8 H8A 0.9700 .
C8 H8B 0.9700 .
N1 C10 1.307(13) .
N1 C14 1.313(15) .
N1 H1 0.8600 .
C10 C11 1.361(16) .
C10 H10 0.9300 .
C11 C12 1.328(15) .
C11 H11 0.9300 .
C12 C13 1.388(15) .
C12 C12 1.484(19) 5_565
C13 C14 1.367(15) .
C13 H13 0.9300 .
C14 H14 0.9300 .

loop_
_geom_hbond_atom_site_label_D
_geom_hbond_atom_site_label_H
_geom_hbond_atom_site_label_A
_geom_hbond_distance_DH
_geom_hbond_distance_HA
_geom_hbond_distance_DA
_geom_hbond_angle_DHA
N1 H1 O7 0.86 1.96 2.750(11) 152.4

loop_
_geom_torsion_atom_site_label_1
_geom_torsion_atom_site_label_2
_geom_torsion_atom_site_label_3
_geom_torsion_atom_site_label_4
_geom_torsion
_geom_torsion_site_symmetry_3
_geom_torsion_site_symmetry_4
C11 C12 C12 C13 2(2) 5_565 5_565
